data_7129281
loop_
_publ_author_name
'Dahlen, Milena'
'Seifert, Tim P.'
'Lebedkin, Sergei'
'Gamer, Michael T.'
'Kappes, Manfred M.'
'Roesky, Peter W.'

_publ_section_title
;
 Tetra- and hexanuclear string complexes of the coinage metals
;
_journal_name_full 'Chemical Communications'
_journal_paper_doi 10.1039/D1CC06034A
_journal_year 2021
_chemical_formula_moiety 'C41 H37 Au4 Cl3 N2 P2 S, 1.5(C4 H8 O)'
_chemical_formula_sum 'C47 H49 Au4 Cl3 N2 O1.5 P2 S'
_chemical_formula_weight 1654.10
_space_group_crystal_system monoclinic
_space_group_IT_number 14
_space_group_name_Hall '-P 2ybc'
_space_group_name_H-M_alt 'P 1 21/c 1'
_atom_sites_solution_hydrogens geom
_atom_sites_solution_primary dual
_audit_creation_date 2019-08-02
_audit_creation_method
;
Olex2 1.2-alpha
(compiled 2018.07.26 svn.r3523 for OlexSys, GUI svn.r5532)
;
_audit_update_record
;
2021-10-26 deposited with the CCDC.	2021-11-12 downloaded from the CCDC.
;
_cell_angle_alpha 90
_cell_angle_beta 109.695(4)
_cell_angle_gamma 90
_cell_formula_units_Z 8
_cell_length_a 27.7643(13)
_cell_length_b 12.9640(4)
_cell_length_c 31.9939(16)
_cell_measurement_reflns_used 37939
_cell_measurement_temperature 100
_cell_measurement_theta_max 28.06
_cell_measurement_theta_min 2.46
_cell_volume 10842.1(9)
_computing_cell_refinement 'X-Area Recipe 1.33.0.0 (STOE, 2015)'
_computing_data_collection 'X-Area Pilatus3_SV 1.31.127.0 (STOE, 2016)'
_computing_data_reduction
;
X-Area Integrate 1.71.0.0 (STOE, 2016)
X-Area X-Red32 1.63.2.0 (STOE, 2017)
;
_computing_molecular_graphics 'Olex2 (Dolomanov et al., 2009)'
_computing_publication_material 'Olex2 (Dolomanov et al., 2009)'
_computing_structure_refinement 'ShelXL (Sheldrick, 2015)'
_computing_structure_solution 'ShelXT (Sheldrick, 2015)'
_diffrn_ambient_temperature 100.0
_diffrn_detector Pilatus200K
_diffrn_detector_area_resol_mean 5.81
_diffrn_detector_type 'DECTRIS PILATUS 200K'
_diffrn_measured_fraction_theta_full 0.989
_diffrn_measured_fraction_theta_max 0.899
_diffrn_measurement_device 'Eulerian 4-circle diffractometer'
_diffrn_measurement_device_type 'STOE STADIVARI'
_diffrn_measurement_method 'rotation method, \w scans'
_diffrn_radiation_collimation '0.5 mm diameter, monocapillary'
_diffrn_radiation_monochromator 'plane graphite'
_diffrn_radiation_polarisn_norm 0
_diffrn_radiation_probe x-ray
_diffrn_radiation_type MoK\a
_diffrn_radiation_wavelength 0.71073
_diffrn_reflns_av_R_equivalents 0.0714
_diffrn_reflns_av_unetI/netI 0.0965
_diffrn_reflns_Laue_measured_fraction_full 0.989
_diffrn_reflns_Laue_measured_fraction_max 0.899
_diffrn_reflns_limit_h_max 32
_diffrn_reflns_limit_h_min -36
_diffrn_reflns_limit_k_max 15
_diffrn_reflns_limit_k_min -17
_diffrn_reflns_limit_l_max 42
_diffrn_reflns_limit_l_min -35
_diffrn_reflns_number 48035
_diffrn_reflns_point_group_measured_fraction_full 0.989
_diffrn_reflns_point_group_measured_fraction_max 0.899
_diffrn_reflns_theta_full 26.000
_diffrn_reflns_theta_max 28.206
_diffrn_reflns_theta_min 2.463
_diffrn_source 'Mo LFF Sealed Tube'
_diffrn_source_current 1.000
_diffrn_source_power 0.050
_diffrn_source_voltage 50
_exptl_absorpt_coefficient_mu 11.071
_exptl_absorpt_correction_T_max 0.5931
_exptl_absorpt_correction_T_min 0.0814
_exptl_absorpt_correction_type multi-scan
_exptl_absorpt_process_details 'STOE XRED, XSHAPE & LANA'
_exptl_crystal_colour 'clear colourless'
_exptl_crystal_colour_lustre clear
_exptl_crystal_colour_primary colourless
_exptl_crystal_density_diffrn 2.027
_exptl_crystal_description plate
_exptl_crystal_F_000 6160
_exptl_crystal_size_max 0.408
_exptl_crystal_size_mid 0.179
_exptl_crystal_size_min 0.037
_refine_diff_density_max 5.783
_refine_diff_density_min -4.358
_refine_diff_density_rms 0.384
_refine_ls_extinction_method none
_refine_ls_goodness_of_fit_ref 0.989
_refine_ls_hydrogen_treatment constr
_refine_ls_matrix_type full
_refine_ls_number_parameters 1090
_refine_ls_number_reflns 24014
_refine_ls_number_restraints 60
_refine_ls_restrained_S_all 0.988
_refine_ls_R_factor_all 0.1191
_refine_ls_R_factor_gt 0.0803
_refine_ls_shift/su_max 0.001
_refine_ls_shift/su_mean 0.000
_refine_ls_structure_factor_coef Fsqd
_refine_ls_weighting_details 'w=1/[\s^2^(Fo^2^)+(0.1451P)^2^] where P=(Fo^2^+2Fc^2^)/3'
_refine_ls_weighting_scheme calc
_refine_ls_wR_factor_gt 0.2077
_refine_ls_wR_factor_ref 0.2324
_reflns_Friedel_coverage 0.000
_reflns_number_gt 15146
_reflns_number_total 24014
_reflns_threshold_expression 'I > 2\s(I)'
_cod_data_source_file d1cc06034a2.cif
_cod_data_source_block md126
_cod_original_formula_sum 'C47 H49 Au4 Cl3 N2 O1.50 P2 S'
_cod_database_code 7129281
_shelx_shelxl_version_number 2018/3
_shelx_space_group_comment
;
The symmetry employed for this shelxl refinement is uniquely defined
by the following loop, which should always be used as a source of
symmetry information in preference to the above space-group names.
They are only intended as comments.
;
_shelx_estimated_absorpt_t_max 0.685
_shelx_estimated_absorpt_t_min 0.093
_olex2_refinement_description
;
1. Fixed Uiso
 At 1.2 times of:
  All C(H) groups, All C(H,H) groups
2. Rigid bond restraints
 C20, C22, C21, C23, C24, N2, P2, C25
 with sigma for 1-2 distances of 0.01 and sigma for 1-3 distances of 0.01
3. Uiso/Uaniso restraints and constraints
C25 \\sim C20 \\sim C21 \\sim C22 \\sim C23 \\sim C24 \\sim N2: within 2A with
sigma of 0.04 and sigma for terminal atoms of 0.08
4.a Secondary CH2 refined with riding coordinates:
 C79(H79A,H79B), C80(H80A,H80B), C81(H81A,H81B), C82(H82A,H82B), C38(H38A,
 H38B), C39(H39A,H39B), C40(H40A,H40B), C41(H41A,H41B), C83(H83A,H83B),
 C84(H84A,H84B), C85(H85A,H85B), C86(H86A,H86B), C87(H87A,H87B), C88(H88A,H88B),
  C89(H89A,H89B), C90(H90A,H90B), C91(H91A,H91B), C92(H92A,H92B), C93(H93A,
 H93B), C94(H94A,H94B)
4.b Aromatic/amide H refined with riding coordinates:
 C42(H42), C45(H45), C46(H46), C47(H47), C48(H48), C50(H50), C51(H51),
 C52(H52), C53(H53), C54(H54), C56(H56), C57(H57), C58(H58), C59(H59), C60(H60),
  C63(H63), C64(H64), C65(H65), C66(H66), C68(H68), C69(H69), C70(H70),
 C71(H71), C72(H72), C74(H74), C75(H75), C76(H76), C77(H77), C78(H78), C1(H1),
 C3(H3), C4(H4), C5(H5), C6(H6), C9(H9), C10(H10), C11(H11), C12(H12), C13(H13),
  C15(H15), C16(H16), C17(H17), C18(H18), C19(H19), C22(H22), C23(H23),
 C24(H24), C25(H25), C27(H27), C28(H28), C29(H29), C30(H30), C31(H31), C33(H33),
  C34(H34), C35(H35), C36(H36), C37(H37)
;
_smtbx_masks_void_probe_radius 1.2
_smtbx_masks_void_truncation_radius 1.2
_olex2_diffrn_ambient_temperature_device 'Oxford Cryosystems'
_olex2_submission_special_instructions 'No special instructions were received'

loop_
_space_group_symop_operation_xyz
'x, y, z'
'-x, y+1/2, -z+1/2'
'-x, -y, -z'
'x, -y-1/2, z-1/2'

loop_
_atom_site_label
_atom_site_type_symbol
_atom_site_fract_x
_atom_site_fract_y
_atom_site_fract_z
_atom_site_U_iso_or_equiv
_atom_site_adp_type
_atom_site_occupancy
_atom_site_site_symmetry_order
_atom_site_calc_flag
_atom_site_refinement_flags_posn
_atom_site_refinement_flags_adp
_atom_site_refinement_flags_occupancy
_atom_site_disorder_assembly
_atom_site_disorder_group
S2 S 0.44902(17) 0.5255(3) 0.26057(15) 0.0484(11) Uani 1 1 d . . . . .
P3 P 0.31069(15) 0.5994(3) 0.34253(14) 0.0367(9) Uani 1 1 d . . . . .
N3 N 0.3671(5) 0.3985(8) 0.3430(4) 0.035(3) Uani 1 1 d . . . . .
Cl4 Cl 0.40654(16) 0.7639(3) 0.27369(19) 0.0637(14) Uani 1 1 d . . . . .
N4 N 0.4389(5) 0.3389(8) 0.3974(4) 0.035(3) Uani 1 1 d . . . . .
P4 P 0.50969(15) 0.1740(3) 0.37944(14) 0.0336(9) Uani 1 1 d . . . . .
Cl5 Cl 0.53603(17) 0.6000(3) 0.40682(15) 0.0553(12) Uani 1 1 d . . . . .
Au5 Au 0.36066(2) 0.67036(5) 0.30817(2) 0.04355(18) Uani 1 1 d . . . . .
Cl6 Cl 0.38141(15) 0.2294(3) 0.24859(14) 0.0461(9) Uani 1 1 d . . . . .
Au6 Au 0.40896(2) 0.46629(4) 0.30705(2) 0.03541(15) Uani 1 1 d . . . . .
Au7 Au 0.48516(2) 0.45991(4) 0.39702(2) 0.03743(16) Uani 1 1 d . . . . .
Au8 Au 0.44572(2) 0.20354(4) 0.31549(2) 0.03739(16) Uani 1 1 d . . . . .
C42 C 0.3906(6) 0.3385(11) 0.3758(5) 0.038(3) Uani 1 1 d . . . . .
H42 H 0.370397 0.289757 0.384639 0.045 Uiso 1 1 calc R . . . .
C43 C 0.3114(6) 0.3917(11) 0.3218(5) 0.037(4) Uani 1 1 d . . . . .
C44 C 0.2813(5) 0.4786(10) 0.3197(4) 0.025(3) Uani 1 1 d . . . . .
C45 C 0.2285(5) 0.4693(11) 0.3002(5) 0.036(3) Uani 1 1 d . . . . .
H45 H 0.207414 0.528458 0.297031 0.043 Uiso 1 1 calc R . . . .
C46 C 0.2067(5) 0.3749(12) 0.2854(6) 0.042(4) Uani 1 1 d . . . . .
H46 H 0.170578 0.369518 0.272716 0.051 Uiso 1 1 calc R . . . .
C47 C 0.2370(6) 0.2861(12) 0.2887(5) 0.041(4) Uani 1 1 d . . . . .
H47 H 0.221698 0.220919 0.278806 0.049 Uiso 1 1 calc R . . . .
C48 C 0.2897(6) 0.2962(13) 0.3066(5) 0.043(4) Uani 1 1 d . . . . .
H48 H 0.311098 0.237832 0.308557 0.051 Uiso 1 1 calc R . . . .
C49 C 0.3442(6) 0.5700(11) 0.4014(5) 0.039(4) Uani 1 1 d . . . . .
C50 C 0.3225(7) 0.5035(11) 0.4237(5) 0.043(4) Uani 1 1 d . . . . .
H50 H 0.289527 0.474524 0.409624 0.051 Uiso 1 1 calc R . . . .
C51 C 0.3505(9) 0.4809(14) 0.4673(6) 0.063(6) Uani 1 1 d . . . . .
H51 H 0.337720 0.433046 0.483504 0.076 Uiso 1 1 calc R . . . .
C52 C 0.3988(8) 0.5297(16) 0.4879(7) 0.062(5) Uani 1 1 d . . . . .
H52 H 0.417424 0.515871 0.518237 0.075 Uiso 1 1 calc R . . . .
C53 C 0.4180(9) 0.5935(16) 0.4657(8) 0.073(6) Uani 1 1 d . . . . .
H53 H 0.450840 0.623057 0.479808 0.088 Uiso 1 1 calc R . . . .
C54 C 0.3911(6) 0.6177(13) 0.4225(7) 0.055(5) Uani 1 1 d . . . . .
H54 H 0.404288 0.666651 0.407077 0.066 Uiso 1 1 calc R . . . .
C55 C 0.2598(6) 0.6875(10) 0.3408(5) 0.038(4) Uani 1 1 d . . . . .
C56 C 0.2312(6) 0.6813(11) 0.3690(6) 0.049(5) Uani 1 1 d . . . . .
H56 H 0.237142 0.625948 0.389550 0.058 Uiso 1 1 calc R . . . .
C57 C 0.1948(7) 0.7529(14) 0.3676(7) 0.063(6) Uani 1 1 d . . . . .
H57 H 0.177764 0.749697 0.388830 0.076 Uiso 1 1 calc R . . . .
C58 C 0.1822(6) 0.8309(10) 0.3357(6) 0.046(4) Uani 1 1 d . . . . .
H58 H 0.156019 0.879226 0.334541 0.056 Uiso 1 1 calc R . . . .
C59 C 0.2086(5) 0.8369(12) 0.3055(6) 0.041(4) Uani 1 1 d . . . . .
H59 H 0.201060 0.889471 0.283516 0.049 Uiso 1 1 calc R . . . .
C60 C 0.2465(6) 0.7630(13) 0.3086(6) 0.046(4) Uani 1 1 d . . . . .
H60 H 0.263854 0.765072 0.287586 0.055 Uiso 1 1 calc R . . . .
C61 C 0.4609(5) 0.2647(10) 0.4336(5) 0.036(4) Uani 1 1 d . . . . .
C62 C 0.4951(5) 0.1920(9) 0.4300(5) 0.030(3) Uani 1 1 d . . . . .
C63 C 0.5184(6) 0.1268(11) 0.4662(6) 0.041(4) Uani 1 1 d . . . . .
H63 H 0.542931 0.077122 0.464675 0.049 Uiso 1 1 calc R . . . .
C64 C 0.5050(7) 0.1359(13) 0.5050(6) 0.055(5) Uani 1 1 d . . . . .
H64 H 0.519792 0.091137 0.529523 0.067 Uiso 1 1 calc R . . . .
C65 C 0.4696(6) 0.2114(12) 0.5070(5) 0.044(4) Uani 1 1 d . . . . .
H65 H 0.460878 0.218214 0.533189 0.053 Uiso 1 1 calc R . . . .
C66 C 0.4474(6) 0.2754(13) 0.4718(5) 0.043(4) Uani 1 1 d . . . . .
H66 H 0.423322 0.326157 0.473157 0.052 Uiso 1 1 calc R . . . .
C67 C 0.5651(5) 0.2545(11) 0.3839(6) 0.038(4) Uani 1 1 d . . . . .
C68 C 0.5811(6) 0.2595(12) 0.3473(6) 0.047(4) Uani 1 1 d . . . . .
H68 H 0.562479 0.225998 0.320270 0.057 Uiso 1 1 calc R . . . .
C69 C 0.6252(6) 0.3151(15) 0.3515(8) 0.061(5) Uani 1 1 d . . . . .
H69 H 0.636281 0.319233 0.326568 0.073 Uiso 1 1 calc R . . . .
C70 C 0.6542(7) 0.3655(12) 0.3907(7) 0.053(5) Uani 1 1 d . . . . .
H70 H 0.684206 0.403154 0.392653 0.063 Uiso 1 1 calc R . . . .
C71 C 0.6368(7) 0.3575(12) 0.4265(8) 0.060(6) Uani 1 1 d . . . . .
H71 H 0.655059 0.391848 0.453464 0.072 Uiso 1 1 calc R . . . .
C72 C 0.5935(7) 0.3008(12) 0.4241(7) 0.052(5) Uani 1 1 d . . . . .
H72 H 0.583337 0.293554 0.449474 0.063 Uiso 1 1 calc R . . . .
C73 C 0.5345(7) 0.0451(11) 0.3834(6) 0.045(4) Uani 1 1 d . . . . .
C74 C 0.5004(6) -0.0342(12) 0.3630(5) 0.041(4) Uani 1 1 d . . . . .
H74 H 0.465509 -0.018169 0.347509 0.049 Uiso 1 1 calc R . . . .
C75 C 0.5170(7) -0.1367(12) 0.3652(6) 0.051(5) Uani 1 1 d . . . . .
H75 H 0.494135 -0.190940 0.351419 0.062 Uiso 1 1 calc R . . . .
C76 C 0.5672(8) -0.1550(12) 0.3879(7) 0.058(5) Uani 1 1 d . . . . .
H76 H 0.578966 -0.224175 0.389331 0.070 Uiso 1 1 calc R . . . .
C77 C 0.6022(8) -0.0803(13) 0.4090(7) 0.064(6) Uani 1 1 d . . . . .
H77 H 0.636908 -0.097597 0.424367 0.077 Uiso 1 1 calc R . . . .
C78 C 0.5853(6) 0.0217(13) 0.4074(6) 0.051(5) Uani 1 1 d . . . . .
H78 H 0.608305 0.074538 0.422523 0.061 Uiso 1 1 calc R . . . .
C79 C 0.5032(5) 0.6063(11) 0.2911(6) 0.038(4) Uani 1 1 d . . . . .
H79A H 0.505679 0.666003 0.272581 0.045 Uiso 1 1 calc R . . . .
H79B H 0.498438 0.632819 0.318423 0.045 Uiso 1 1 calc R . . . .
C80 C 0.5517(6) 0.5430(10) 0.3029(6) 0.047(4) Uani 1 1 d . . . . .
H80A H 0.581854 0.587821 0.307245 0.056 Uiso 1 1 calc R . . . .
H80B H 0.556754 0.502938 0.330427 0.056 Uiso 1 1 calc R . . . .
C81 C 0.5436(7) 0.4723(14) 0.2638(7) 0.062(5) Uani 1 1 d . . . . .
H81A H 0.542592 0.512717 0.237287 0.074 Uiso 1 1 calc R . . . .
H81B H 0.571909 0.421910 0.270215 0.074 Uiso 1 1 calc R . . . .
C82 C 0.4939(7) 0.4174(13) 0.2556(7) 0.055(5) Uani 1 1 d . . . . .
H82A H 0.497045 0.362983 0.278053 0.066 Uiso 1 1 calc R . . . .
H82B H 0.481696 0.385997 0.225630 0.066 Uiso 1 1 calc R . . . .
Cl1 Cl 0.10343(15) -0.4320(3) 0.23596(16) 0.0507(11) Uani 1 1 d . . . . .
N1 N 0.1454(5) -0.0683(10) 0.1719(4) 0.042(3) Uani 1 1 d . . . . .
C1 C 0.1245(7) -0.0088(10) 0.1377(5) 0.037(4) Uani 1 1 d . . . . .
H1 H 0.145923 0.037707 0.129136 0.045 Uiso 1 1 calc R . . . .
Au1 Au 0.14898(2) -0.33815(4) 0.20083(2) 0.03899(17) Uani 1 1 d . . . . .
S1 S 0.05256(15) -0.1974(3) 0.24556(14) 0.0395(9) Uani 1 1 d . . . . .
P1 P 0.20185(15) -0.2660(3) 0.16937(14) 0.0334(8) Uani 1 1 d . . . . .
N2 N 0.0748(4) -0.0101(8) 0.1143(4) 0.031(2) Uani 1 1 d . U . . .
Cl2 Cl -0.02344(17) -0.2716(3) 0.09625(14) 0.0479(10) Uani 1 1 d . . . . .
Au2 Au 0.09896(2) -0.13804(4) 0.20361(2) 0.03362(15) Uani 1 1 d . . . . .
P2 P 0.00206(14) 0.1513(3) 0.13117(13) 0.0324(8) Uani 1 1 d . U . . .
C2 C 0.2008(5) -0.0622(11) 0.1942(5) 0.032(3) Uani 1 1 d . . . . .
Cl3 Cl 0.12436(15) 0.0918(3) 0.26551(14) 0.0447(9) Uani 1 1 d . . . . .
Au3 Au 0.02883(2) -0.13283(4) 0.11077(2) 0.03475(15) Uani 1 1 d . . . . .
C3 C 0.2210(6) 0.0323(12) 0.2121(5) 0.041(4) Uani 1 1 d . . . . .
H3 H 0.199327 0.090096 0.210277 0.050 Uiso 1 1 calc R . . . .
C4 C 0.2745(6) 0.0404(12) 0.2333(5) 0.042(4) Uani 1 1 d . . . . .
H4 H 0.289798 0.103229 0.246580 0.051 Uiso 1 1 calc R . . . .
Au4 Au 0.06271(2) 0.11851(4) 0.19718(2) 0.03424(15) Uani 1 1 d . . . . .
C5 C 0.3043(5) -0.0472(11) 0.2341(5) 0.036(4) Uani 1 1 d . . . . .
H5 H 0.340421 -0.041658 0.247489 0.043 Uiso 1 1 calc R . . . .
C6 C 0.2846(6) -0.1383(13) 0.2170(6) 0.044(4) Uani 1 1 d . . . . .
H6 H 0.306485 -0.195612 0.218525 0.053 Uiso 1 1 calc R . . . .
C7 C 0.2308(5) -0.1486(10) 0.1964(5) 0.032(3) Uani 1 1 d . . . . .
C8 C 0.2523(5) -0.3574(11) 0.1729(5) 0.034(3) Uani 1 1 d . . . . .
C9 C 0.2654(6) -0.4335(13) 0.2063(6) 0.046(4) Uani 1 1 d . . . . .
H9 H 0.249827 -0.432420 0.228591 0.055 Uiso 1 1 calc R . . . .
C10 C 0.3006(6) -0.5094(13) 0.2072(5) 0.044(4) Uani 1 1 d . . . . .
H10 H 0.307119 -0.562451 0.228911 0.053 Uiso 1 1 calc R . . . .
C11 C 0.3266(6) -0.5096(13) 0.1768(6) 0.047(4) Uani 1 1 d . . . . .
H11 H 0.351144 -0.561423 0.177747 0.056 Uiso 1 1 calc R . . . .
C12 C 0.3155(7) -0.4307(13) 0.1446(6) 0.057(5) Uani 1 1 d . . . . .
H12 H 0.333059 -0.428456 0.123822 0.069 Uiso 1 1 calc R . . . .
C13 C 0.2798(7) -0.3579(12) 0.1431(7) 0.053(5) Uani 1 1 d . . . . .
H13 H 0.273143 -0.305431 0.121200 0.064 Uiso 1 1 calc R . . . .
C14 C 0.1757(5) -0.2330(10) 0.1108(5) 0.030(3) Uani 1 1 d . . . . .
C15 C 0.1956(6) -0.1548(13) 0.0923(6) 0.043(4) Uani 1 1 d . . . . .
H15 H 0.222163 -0.112480 0.110841 0.052 Uiso 1 1 calc R . . . .
C16 C 0.1777(7) -0.1381(13) 0.0486(6) 0.051(4) Uani 1 1 d . . . . .
H16 H 0.192633 -0.084948 0.036569 0.062 Uiso 1 1 calc R . . . .
C17 C 0.1373(8) -0.1969(14) 0.0195(6) 0.062(6) Uani 1 1 d . . . . .
H17 H 0.125133 -0.184391 -0.011532 0.075 Uiso 1 1 calc R . . . .
C18 C 0.1163(8) -0.2733(16) 0.0381(8) 0.075(6) Uani 1 1 d . . . . .
H18 H 0.088871 -0.313950 0.019642 0.090 Uiso 1 1 calc R . . . .
C19 C 0.1348(6) -0.2906(13) 0.0829(6) 0.049(4) Uani 1 1 d . . . . .
H19 H 0.119638 -0.342679 0.095281 0.058 Uiso 1 1 calc R . . . .
C20 C 0.0546(6) 0.0643(11) 0.0791(5) 0.037(3) Uani 1 1 d . U . . .
C21 C 0.0207(5) 0.1439(10) 0.0833(5) 0.031(3) Uani 1 1 d . U . . .
C22 C 0.0043(6) 0.2094(10) 0.0484(5) 0.035(3) Uani 1 1 d . U . . .
H22 H -0.018081 0.263498 0.050007 0.043 Uiso 1 1 calc R . . . .
C23 C 0.0176(6) 0.2035(12) 0.0104(5) 0.044(3) Uani 1 1 d . U . . .
H23 H 0.003034 0.249028 -0.013838 0.052 Uiso 1 1 calc R . . . .
C24 C 0.0516(6) 0.1320(12) 0.0090(6) 0.045(4) Uani 1 1 d . U . . .
H24 H 0.061971 0.129851 -0.016423 0.054 Uiso 1 1 calc R . . . .
C25 C 0.0726(6) 0.0604(10) 0.0426(5) 0.040(3) Uani 1 1 d . U . . .
H25 H 0.097559 0.011707 0.041141 0.049 Uiso 1 1 calc R . . . .
C26 C -0.0232(5) 0.2796(10) 0.1286(5) 0.028(3) Uani 1 1 d . . . . .
C27 C -0.0722(6) 0.3050(10) 0.1093(5) 0.035(3) Uani 1 1 d . . . . .
H27 H -0.096098 0.251751 0.096380 0.042 Uiso 1 1 calc R . . . .
C28 C -0.0902(7) 0.4078(11) 0.1070(6) 0.049(4) Uani 1 1 d . . . . .
H28 H -0.125612 0.423082 0.093898 0.058 Uiso 1 1 calc R . . . .
C29 C -0.0549(6) 0.4856(12) 0.1245(6) 0.044(4) Uani 1 1 d . . . . .
H29 H -0.066322 0.554854 0.123762 0.053 Uiso 1 1 calc R . . . .
C30 C -0.0039(6) 0.4640(11) 0.1429(5) 0.037(3) Uani 1 1 d . . . . .
H30 H 0.020535 0.517562 0.153689 0.045 Uiso 1 1 calc R . . . .
C31 C 0.0111(6) 0.3618(11) 0.1452(6) 0.041(4) Uani 1 1 d . . . . .
H31 H 0.046371 0.346131 0.158838 0.049 Uiso 1 1 calc R . . . .
C32 C -0.0545(6) 0.0713(11) 0.1209(6) 0.041(4) Uani 1 1 d . . . . .
C33 C -0.0775(6) 0.0280(12) 0.0788(6) 0.050(4) Uani 1 1 d . . . . .
H33 H -0.061204 0.033578 0.057184 0.060 Uiso 1 1 calc R . . . .
C34 C -0.1247(7) -0.0240(14) 0.0682(7) 0.063(5) Uani 1 1 d . . . . .
H34 H -0.140306 -0.053502 0.039671 0.076 Uiso 1 1 calc R . . . .
C35 C -0.1491(7) -0.0316(13) 0.1016(6) 0.051(4) Uani 1 1 d . . . . .
H35 H -0.180428 -0.067536 0.096069 0.062 Uiso 1 1 calc R . . . .
C36 C -0.1243(6) 0.0166(12) 0.1422(7) 0.050(5) Uani 1 1 d . . . . .
H36 H -0.140787 0.015934 0.163855 0.060 Uiso 1 1 calc R . . . .
C37 C -0.0773(6) 0.0650(12) 0.1531(6) 0.042(4) Uani 1 1 d . . . . .
H37 H -0.061216 0.093190 0.181811 0.051 Uiso 1 1 calc R . . . .
C38 C 0.0084(6) -0.0959(10) 0.2480(6) 0.043(4) Uani 1 1 d . . . . .
H38A H 0.018258 -0.066705 0.278268 0.051 Uiso 1 1 calc R . . . .
H38B H 0.008348 -0.039766 0.226958 0.051 Uiso 1 1 calc R . . . .
C39 C -0.0431(7) -0.1453(13) 0.2354(6) 0.050(4) Uani 1 1 d . . . . .
H39A H -0.070241 -0.091907 0.227302 0.060 Uiso 1 1 calc R . . . .
H39B H -0.046206 -0.185745 0.260630 0.060 Uiso 1 1 calc R . . . .
C40 C -0.0487(5) -0.2158(11) 0.1958(5) 0.037(4) Uani 1 1 d . . . . .
H40A H -0.050921 -0.174907 0.169116 0.045 Uiso 1 1 calc R . . . .
H40B H -0.079643 -0.259289 0.189257 0.045 Uiso 1 1 calc R . . . .
C41 C 0.0003(6) -0.2829(10) 0.2105(5) 0.039(4) Uani 1 1 d . . . . .
H41A H 0.008263 -0.307755 0.184263 0.047 Uiso 1 1 calc R . . . .
H41B H -0.004162 -0.343340 0.227732 0.047 Uiso 1 1 calc R . . . .
O1 O 0.1602(6) 0.2295(11) 0.1296(6) 0.095(5) Uani 1 1 d . . . . .
C83 C 0.1666(9) 0.2935(14) 0.1657(8) 0.071(6) Uani 1 1 d . . . . .
H83A H 0.202375 0.290066 0.186282 0.085 Uiso 1 1 calc R . . . .
H83B H 0.143546 0.272497 0.181901 0.085 Uiso 1 1 calc R . . . .
C84 C 0.1536(9) 0.4052(18) 0.1470(11) 0.098(9) Uani 1 1 d . . . . .
H84A H 0.116792 0.421048 0.139720 0.117 Uiso 1 1 calc R . . . .
H84B H 0.174254 0.457592 0.167948 0.117 Uiso 1 1 calc R . . . .
C85 C 0.1686(9) 0.3974(18) 0.1051(11) 0.102(10) Uani 1 1 d . . . . .
H85A H 0.149284 0.447700 0.082318 0.123 Uiso 1 1 calc R . . . .
H85B H 0.205699 0.409405 0.112079 0.123 Uiso 1 1 calc R . . . .
C86 C 0.1547(12) 0.291(2) 0.0901(9) 0.107(9) Uani 1 1 d . . . . .
H86A H 0.118926 0.288126 0.069499 0.128 Uiso 1 1 calc R . . . .
H86B H 0.177467 0.264441 0.074586 0.128 Uiso 1 1 calc R . . . .
O2 O 0.2567(7) 0.0652(12) 0.0864(6) 0.087(5) Uani 1 1 d . . . . .
C87 C 0.2783(12) 0.123(2) 0.1245(10) 0.108(10) Uani 1 1 d . . . . .
H87A H 0.300023 0.077752 0.148535 0.129 Uiso 1 1 calc R . . . .
H87B H 0.251127 0.152631 0.134259 0.129 Uiso 1 1 calc R . . . .
C88 C 0.3099(12) 0.206(2) 0.1150(9) 0.104(9) Uani 1 1 d . . . . .
H88A H 0.291133 0.272623 0.107819 0.125 Uiso 1 1 calc R . . . .
H88B H 0.342623 0.216544 0.139610 0.125 Uiso 1 1 calc R . . . .
C89 C 0.3173(8) 0.1592(18) 0.0760(12) 0.120(13) Uani 1 1 d . . . . .
H89A H 0.346318 0.110197 0.085111 0.144 Uiso 1 1 calc R . . . .
H89B H 0.324177 0.212566 0.056664 0.144 Uiso 1 1 calc R . . . .
C90 C 0.2676(10) 0.103(2) 0.0520(10) 0.094(8) Uani 1 1 d . . . . .
H90A H 0.240747 0.150956 0.034177 0.113 Uiso 1 1 calc R . . . .
H90B H 0.272634 0.047561 0.032578 0.113 Uiso 1 1 calc R . . . .
O3 O 0.3561(7) 0.0962(11) 0.3959(6) 0.092(5) Uani 1 1 d . . . . .
C91 C 0.3474(9) 0.0335(13) 0.3552(8) 0.069(6) Uani 1 1 d . . . . .
H91A H 0.368237 0.059069 0.337652 0.083 Uiso 1 1 calc R . . . .
H91B H 0.310875 0.033708 0.336415 0.083 Uiso 1 1 calc R . . . .
C92 C 0.3646(12) -0.0733(14) 0.3740(10) 0.097(9) Uani 1 1 d . . . . .
H92A H 0.345510 -0.127690 0.353258 0.117 Uiso 1 1 calc R . . . .
H92B H 0.401678 -0.082964 0.379968 0.117 Uiso 1 1 calc R . . . .
C93 C 0.3529(14) -0.075(2) 0.4141(11) 0.119(11) Uani 1 1 d . . . . .
H93A H 0.372967 -0.128619 0.434625 0.143 Uiso 1 1 calc R . . . .
H93B H 0.316031 -0.087643 0.408047 0.143 Uiso 1 1 calc R . . . .
C94 C 0.3681(12) 0.0328(15) 0.4336(9) 0.102(9) Uani 1 1 d . . . . .
H94A H 0.348211 0.052935 0.452819 0.123 Uiso 1 1 calc R . . . .
H94B H 0.405008 0.036100 0.450998 0.123 Uiso 1 1 calc R . . . .

loop_
_atom_site_aniso_label
_atom_site_aniso_U_11
_atom_site_aniso_U_22
_atom_site_aniso_U_33
_atom_site_aniso_U_23
_atom_site_aniso_U_13
_atom_site_aniso_U_12
S2 0.065(3) 0.040(2) 0.053(3) -0.003(2) 0.036(2) -0.018(2)
P3 0.036(2) 0.0238(19) 0.052(3) 0.0037(17) 0.0167(18) -0.0005(15)
N3 0.042(7) 0.013(5) 0.047(8) -0.004(5) 0.011(6) 0.000(5)
Cl4 0.047(2) 0.040(2) 0.115(4) 0.039(3) 0.042(3) 0.0129(18)
N4 0.045(7) 0.016(6) 0.043(8) 0.007(5) 0.012(6) 0.002(5)
P4 0.042(2) 0.0193(18) 0.044(2) 0.0027(16) 0.0194(18) 0.0054(15)
Cl5 0.061(3) 0.034(2) 0.061(3) 0.007(2) 0.008(2) -0.0194(19)
Au5 0.0396(3) 0.0258(3) 0.0702(5) 0.0107(3) 0.0252(3) 0.0018(2)
Cl6 0.051(2) 0.035(2) 0.050(2) -0.0039(18) 0.0130(19) 0.0028(17)
Au6 0.0399(3) 0.0276(3) 0.0422(4) -0.0010(2) 0.0184(3) -0.0030(2)
Au7 0.0403(3) 0.0215(3) 0.0480(4) 0.0031(2) 0.0116(3) -0.0006(2)
Au8 0.0429(3) 0.0260(3) 0.0467(4) -0.0013(3) 0.0196(3) 0.0002(2)
C42 0.052(9) 0.028(8) 0.037(9) -0.005(7) 0.021(7) -0.002(7)
C43 0.045(8) 0.029(8) 0.043(9) -0.002(7) 0.022(7) -0.015(6)
C44 0.031(7) 0.022(7) 0.026(7) 0.005(5) 0.015(6) -0.001(5)
C45 0.031(7) 0.033(8) 0.048(10) 0.007(7) 0.018(7) -0.011(6)
C46 0.021(7) 0.044(9) 0.062(11) -0.010(8) 0.015(7) -0.005(6)
C47 0.040(8) 0.033(8) 0.050(10) 0.012(7) 0.015(7) 0.001(7)
C48 0.034(8) 0.045(10) 0.049(10) 0.000(8) 0.014(7) -0.012(7)
C49 0.046(9) 0.027(8) 0.044(9) -0.010(7) 0.015(7) -0.008(6)
C50 0.068(11) 0.028(8) 0.034(9) 0.001(7) 0.019(8) -0.001(7)
C51 0.119(18) 0.045(11) 0.041(11) 0.010(9) 0.046(11) 0.040(11)
C52 0.081(14) 0.051(12) 0.043(11) -0.012(10) 0.004(10) 0.019(10)
C53 0.084(15) 0.043(12) 0.083(16) -0.006(11) 0.016(13) 0.024(11)
C54 0.044(9) 0.036(10) 0.074(14) 0.004(9) 0.006(9) 0.009(7)
C55 0.049(9) 0.014(7) 0.057(10) 0.000(7) 0.026(8) 0.013(6)
C56 0.067(11) 0.021(7) 0.082(13) 0.020(8) 0.056(10) 0.019(7)
C57 0.081(13) 0.047(11) 0.094(15) 0.011(10) 0.072(12) 0.026(10)
C58 0.048(9) 0.008(6) 0.085(13) 0.004(7) 0.026(9) -0.002(6)
C59 0.025(7) 0.041(9) 0.055(11) 0.001(8) 0.011(7) 0.005(6)
C60 0.057(10) 0.044(10) 0.043(10) 0.003(8) 0.024(8) 0.003(8)
C61 0.028(7) 0.017(7) 0.056(10) 0.004(6) 0.003(7) -0.009(5)
C62 0.035(7) 0.013(6) 0.041(9) -0.006(6) 0.011(6) 0.008(5)
C63 0.036(8) 0.028(8) 0.062(11) 0.009(7) 0.021(7) 0.018(6)
C64 0.070(12) 0.043(11) 0.044(11) 0.009(8) 0.008(9) 0.016(9)
C65 0.057(10) 0.045(10) 0.040(9) 0.004(8) 0.029(8) 0.013(8)
C66 0.054(10) 0.047(10) 0.037(9) 0.001(8) 0.027(8) 0.007(8)
C67 0.030(7) 0.030(8) 0.056(10) -0.002(7) 0.019(7) -0.004(6)
C68 0.041(8) 0.036(9) 0.084(13) 0.013(9) 0.046(9) 0.007(7)
C69 0.043(9) 0.059(12) 0.091(16) 0.025(11) 0.036(10) 0.017(9)
C70 0.045(9) 0.029(9) 0.097(16) 0.013(9) 0.042(10) 0.004(7)
C71 0.047(10) 0.028(9) 0.118(18) -0.010(10) 0.043(11) -0.013(7)
C72 0.060(10) 0.026(8) 0.084(14) -0.009(9) 0.042(10) -0.007(7)
C73 0.070(11) 0.020(7) 0.049(10) 0.001(7) 0.025(9) -0.022(7)
C74 0.045(8) 0.035(8) 0.046(10) -0.012(7) 0.020(7) -0.018(7)
C75 0.074(12) 0.019(8) 0.077(13) 0.005(8) 0.045(11) 0.000(8)
C76 0.084(13) 0.014(7) 0.092(15) 0.011(8) 0.051(12) 0.015(8)
C77 0.073(13) 0.023(9) 0.098(16) 0.006(10) 0.031(12) 0.011(8)
C78 0.036(8) 0.035(9) 0.075(13) 0.005(9) 0.010(8) -0.007(7)
C79 0.043(8) 0.026(7) 0.052(10) 0.015(7) 0.028(7) -0.001(6)
C80 0.049(9) 0.010(6) 0.093(14) -0.002(8) 0.039(9) -0.002(6)
C81 0.063(12) 0.039(10) 0.086(15) 0.004(10) 0.027(11) -0.008(9)
C82 0.077(12) 0.034(9) 0.073(13) -0.009(9) 0.051(10) 0.010(8)
Cl1 0.042(2) 0.040(2) 0.078(3) 0.020(2) 0.030(2) 0.0050(17)
N1 0.063(9) 0.032(7) 0.043(8) 0.000(6) 0.034(7) 0.003(6)
C1 0.081(11) 0.012(6) 0.035(9) -0.003(6) 0.041(8) 0.002(7)
Au1 0.0384(3) 0.0229(3) 0.0600(4) 0.0049(3) 0.0223(3) 0.0006(2)
S1 0.049(2) 0.032(2) 0.045(2) -0.0003(17) 0.0255(18) -0.0050(16)
P1 0.041(2) 0.0184(17) 0.045(2) 0.0049(16) 0.0196(18) 0.0009(15)
N2 0.034(6) 0.018(5) 0.044(7) 0.005(5) 0.017(5) 0.004(4)
Cl2 0.067(3) 0.031(2) 0.048(2) -0.0028(17) 0.022(2) -0.0191(18)
Au2 0.0373(3) 0.0236(3) 0.0430(4) 0.0018(2) 0.0176(3) 0.0006(2)
P2 0.0372(19) 0.0233(18) 0.040(2) 0.0010(16) 0.0167(17) 0.0017(15)
C2 0.035(7) 0.023(7) 0.037(8) 0.001(6) 0.011(6) -0.001(6)
Cl3 0.054(2) 0.035(2) 0.046(2) -0.0026(17) 0.0172(19) 0.0035(17)
Au3 0.0421(3) 0.0210(3) 0.0426(4) 0.0015(2) 0.0162(3) -0.0016(2)
C3 0.058(10) 0.029(8) 0.043(10) 0.004(7) 0.026(8) 0.006(7)
C4 0.046(9) 0.037(9) 0.045(10) 0.001(7) 0.017(7) -0.013(7)
Au4 0.0413(3) 0.0228(3) 0.0417(4) 0.0009(2) 0.0181(3) 0.0017(2)
C5 0.032(7) 0.024(7) 0.055(10) 0.017(7) 0.018(7) 0.002(6)
C6 0.045(9) 0.042(9) 0.055(11) 0.000(8) 0.028(8) 0.020(7)
C7 0.038(7) 0.025(7) 0.034(8) -0.002(6) 0.015(6) 0.010(6)
C8 0.032(7) 0.032(8) 0.034(8) 0.004(6) 0.008(6) -0.005(6)
C9 0.036(8) 0.044(10) 0.059(11) 0.007(8) 0.019(8) 0.010(7)
C10 0.039(8) 0.048(10) 0.042(10) 0.005(8) 0.011(7) 0.005(7)
C11 0.035(8) 0.040(9) 0.074(13) 0.005(9) 0.029(8) 0.001(7)
C12 0.073(12) 0.043(10) 0.065(13) 0.004(9) 0.035(10) 0.030(9)
C13 0.076(12) 0.025(8) 0.074(13) 0.006(8) 0.047(11) 0.002(8)
C14 0.029(7) 0.021(7) 0.036(8) -0.004(6) 0.007(6) 0.004(5)
C15 0.043(8) 0.050(10) 0.043(10) 0.016(8) 0.021(7) 0.022(7)
C16 0.074(12) 0.035(9) 0.043(10) -0.002(8) 0.017(9) 0.013(8)
C17 0.107(16) 0.035(10) 0.049(11) 0.004(9) 0.030(11) 0.029(10)
C18 0.069(13) 0.055(13) 0.080(16) -0.025(12) -0.001(12) -0.008(10)
C19 0.033(8) 0.038(9) 0.058(11) 0.004(8) -0.006(8) 0.005(7)
C20 0.051(8) 0.023(7) 0.042(7) 0.008(5) 0.025(6) 0.001(5)
C21 0.042(7) 0.021(6) 0.040(7) 0.008(5) 0.025(6) -0.001(5)
C22 0.053(8) 0.017(6) 0.048(7) -0.003(5) 0.033(7) 0.002(5)
C23 0.058(9) 0.037(8) 0.044(8) 0.009(7) 0.029(7) 0.006(6)
C24 0.065(10) 0.039(8) 0.043(8) 0.011(6) 0.034(7) 0.010(7)
C25 0.069(10) 0.013(6) 0.044(8) -0.004(5) 0.026(7) 0.011(6)
C26 0.024(6) 0.026(7) 0.039(8) -0.007(6) 0.016(6) 0.006(5)
C27 0.051(9) 0.016(7) 0.048(9) 0.000(6) 0.030(7) 0.005(6)
C28 0.059(10) 0.015(7) 0.075(13) -0.001(8) 0.027(9) 0.004(7)
C29 0.052(9) 0.030(8) 0.065(12) -0.002(8) 0.037(8) 0.008(7)
C30 0.037(8) 0.021(7) 0.055(10) 0.006(7) 0.016(7) 0.003(6)
C31 0.039(8) 0.029(8) 0.062(11) -0.001(7) 0.028(8) 0.008(6)
C32 0.053(9) 0.017(7) 0.060(11) 0.012(7) 0.030(8) -0.002(6)
C33 0.050(10) 0.031(9) 0.063(12) -0.003(8) 0.010(9) 0.001(7)
C34 0.045(10) 0.053(12) 0.088(16) -0.015(11) 0.020(10) 0.011(8)
C35 0.051(10) 0.039(10) 0.067(13) 0.003(9) 0.023(9) -0.010(8)
C36 0.049(9) 0.035(9) 0.081(14) 0.020(9) 0.040(9) 0.019(7)
C37 0.035(8) 0.042(9) 0.047(10) 0.005(8) 0.011(7) 0.005(7)
C38 0.070(11) 0.013(7) 0.057(11) -0.010(7) 0.037(9) 0.003(7)
C39 0.069(12) 0.037(9) 0.053(11) 0.009(8) 0.033(9) 0.016(8)
C40 0.027(7) 0.028(8) 0.062(11) 0.011(7) 0.021(7) 0.008(6)
C41 0.053(9) 0.011(6) 0.049(10) -0.003(6) 0.014(7) -0.010(6)
O1 0.100(12) 0.046(9) 0.114(14) -0.007(9) 0.005(10) -0.011(8)
C83 0.081(14) 0.036(10) 0.102(17) -0.025(11) 0.041(13) -0.005(10)
C84 0.064(14) 0.062(15) 0.19(3) 0.002(17) 0.073(17) -0.003(11)
C85 0.071(15) 0.064(16) 0.18(3) 0.037(18) 0.050(18) 0.021(12)
C86 0.14(2) 0.081(19) 0.076(18) -0.015(15) -0.003(16) 0.006(17)
O2 0.101(12) 0.068(10) 0.102(14) -0.010(10) 0.046(11) -0.005(9)
C87 0.16(3) 0.081(19) 0.12(2) 0.019(18) 0.11(2) 0.011(19)
C88 0.18(3) 0.076(17) 0.085(18) -0.020(15) 0.078(19) -0.021(18)
C89 0.051(12) 0.060(14) 0.27(4) -0.05(2) 0.079(18) -0.014(11)
C90 0.085(17) 0.075(17) 0.13(2) 0.000(17) 0.053(17) 0.002(14)
O3 0.141(15) 0.037(8) 0.093(12) 0.003(8) 0.035(11) 0.011(9)
C91 0.089(15) 0.029(9) 0.111(18) -0.019(11) 0.060(14) -0.007(9)
C92 0.17(3) 0.026(10) 0.14(2) 0.010(12) 0.12(2) 0.023(13)
C93 0.16(3) 0.071(19) 0.13(3) -0.005(18) 0.05(2) 0.016(19)
C94 0.15(2) 0.025(10) 0.11(2) 0.008(12) 0.014(18) 0.012(13)

loop_
_atom_type_symbol
_atom_type_description
_atom_type_scat_dispersion_real
_atom_type_scat_dispersion_imag
_atom_type_scat_source
C C 0.0033 0.0016 'International Tables Vol C Tables 4.2.6.8 and 6.1.1.4'
H H 0.0000 0.0000 'International Tables Vol C Tables 4.2.6.8 and 6.1.1.4'
Au Au -2.0133 8.8022 'International Tables Vol C Tables 4.2.6.8 and 6.1.1.4'
Cl Cl 0.1484 0.1585 'International Tables Vol C Tables 4.2.6.8 and 6.1.1.4'
N N 0.0061 0.0033 'International Tables Vol C Tables 4.2.6.8 and 6.1.1.4'
O O 0.0106 0.0060 'International Tables Vol C Tables 4.2.6.8 and 6.1.1.4'
P P 0.1023 0.0942 'International Tables Vol C Tables 4.2.6.8 and 6.1.1.4'
S S 0.1246 0.1234 'International Tables Vol C Tables 4.2.6.8 and 6.1.1.4'

loop_
_geom_angle_atom_site_label_1
_geom_angle_atom_site_label_2
_geom_angle_atom_site_label_3
_geom_angle
_geom_angle_site_symmetry_1
_geom_angle_site_symmetry_3
_geom_angle_publ_flag
C79 S2 Au6 110.0(5) . . ?
C79 S2 C82 91.3(8) . . ?
C82 S2 Au6 106.4(6) . . ?
C44 P3 Au5 115.3(5) . . ?
C44 P3 C49 103.9(6) . . ?
C44 P3 C55 107.2(7) . . ?
C49 P3 Au5 113.9(5) . . ?
C55 P3 Au5 109.4(5) . . ?
C55 P3 C49 106.5(7) . . ?
C42 N3 Au6 118.5(10) . . ?
C42 N3 C43 120.3(13) . . ?
C43 N3 Au6 118.0(9) . . ?
C42 N4 Au7 123.1(10) . . ?
C42 N4 C61 120.2(12) . . ?
C61 N4 Au7 114.5(8) . . ?
C62 P4 Au8 116.5(5) . . ?
C62 P4 C67 107.0(7) . . ?
C67 P4 Au8 111.2(5) . . ?
C73 P4 Au8 113.0(6) . . ?
C73 P4 C62 104.7(7) . . ?
C73 P4 C67 103.4(7) . . ?
P3 Au5 Cl4 172.19(15) . . ?
P3 Au5 Au6 89.81(10) . . ?
Cl4 Au5 Au6 97.99(11) . . ?
S2 Au6 Au5 91.69(12) . . ?
S2 Au6 Au7 107.50(12) . . ?
N3 Au6 S2 172.4(3) . . ?
N3 Au6 Au5 91.8(3) . . ?
N3 Au6 Au7 78.5(3) . . ?
Au7 Au6 Au5 101.06(2) . . ?
N4 Au7 Cl5 171.3(4) . . ?
N4 Au7 Au6 77.3(3) . . ?
Cl5 Au7 Au6 108.85(12) . . ?
P4 Au8 Cl6 177.86(14) . . ?
N3 C42 H42 117.1 . . ?
N4 C42 N3 125.9(15) . . ?
N4 C42 H42 117.1 . . ?
C44 C43 N3 119.7(12) . . ?
C44 C43 C48 121.6(14) . . ?
C48 C43 N3 118.6(14) . . ?
C43 C44 P3 120.2(10) . . ?
C43 C44 C45 118.4(13) . . ?
C45 C44 P3 121.4(10) . . ?
C44 C45 H45 119.8 . . ?
C46 C45 C44 120.4(14) . . ?
C46 C45 H45 119.8 . . ?
C45 C46 H46 119.4 . . ?
C45 C46 C47 121.3(13) . . ?
C47 C46 H46 119.4 . . ?
C46 C47 H47 120.9 . . ?
C48 C47 C46 118.3(15) . . ?
C48 C47 H47 120.9 . . ?
C43 C48 H48 120.0 . . ?
C47 C48 C43 120.0(16) . . ?
C47 C48 H48 120.0 . . ?
C50 C49 P3 120.0(12) . . ?
C50 C49 C54 121.7(16) . . ?
C54 C49 P3 118.3(13) . . ?
C49 C50 H50 121.3 . . ?
C51 C50 C49 117.3(17) . . ?
C51 C50 H50 121.3 . . ?
C50 C51 H51 120.2 . . ?
C50 C51 C52 119.6(19) . . ?
C52 C51 H51 120.2 . . ?
C51 C52 H52 119.4 . . ?
C53 C52 C51 121(2) . . ?
C53 C52 H52 119.4 . . ?
C52 C53 H53 119.8 . . ?
C52 C53 C54 120(2) . . ?
C54 C53 H53 119.8 . . ?
C49 C54 H54 120.3 . . ?
C53 C54 C49 119(2) . . ?
C53 C54 H54 120.3 . . ?
C56 C55 P3 123.8(11) . . ?
C60 C55 P3 118.9(12) . . ?
C60 C55 C56 117.2(13) . . ?
C55 C56 H56 119.3 . . ?
C57 C56 C55 121.3(15) . . ?
C57 C56 H56 119.3 . . ?
C56 C57 H57 119.4 . . ?
C56 C57 C58 121.2(16) . . ?
C58 C57 H57 119.4 . . ?
C57 C58 H58 120.5 . . ?
C57 C58 C59 119.0(14) . . ?
C59 C58 H58 120.5 . . ?
C58 C59 H59 121.0 . . ?
C58 C59 C60 117.9(15) . . ?
C60 C59 H59 121.0 . . ?
C55 C60 C59 123.0(15) . . ?
C55 C60 H60 118.5 . . ?
C59 C60 H60 118.5 . . ?
C62 C61 N4 119.9(14) . . ?
C62 C61 C66 122.6(14) . . ?
C66 C61 N4 117.4(13) . . ?
C61 C62 P4 122.3(11) . . ?
C61 C62 C63 119.0(14) . . ?
C63 C62 P4 118.6(10) . . ?
C62 C63 H63 120.4 . . ?
C62 C63 C64 119.2(13) . . ?
C64 C63 H63 120.4 . . ?
C63 C64 H64 120.2 . . ?
C65 C64 C63 119.5(15) . . ?
C65 C64 H64 120.2 . . ?
C64 C65 H65 119.6 . . ?
C66 C65 C64 120.8(15) . . ?
C66 C65 H65 119.6 . . ?
C61 C66 H66 120.6 . . ?
C65 C66 C61 118.8(15) . . ?
C65 C66 H66 120.6 . . ?
C68 C67 P4 117.5(12) . . ?
C68 C67 C72 121.0(15) . . ?
C72 C67 P4 121.1(12) . . ?
C67 C68 H68 121.2 . . ?
C67 C68 C69 117.7(18) . . ?
C69 C68 H68 121.2 . . ?
C68 C69 H69 118.3 . . ?
C68 C69 C70 123.5(19) . . ?
C70 C69 H69 118.3 . . ?
C69 C70 H70 121.7 . . ?
C71 C70 C69 116.6(16) . . ?
C71 C70 H70 121.7 . . ?
C70 C71 H71 119.1 . . ?
C72 C71 C70 122(2) . . ?
C72 C71 H71 119.1 . . ?
C67 C72 H72 120.4 . . ?
C71 C72 C67 119.2(18) . . ?
C71 C72 H72 120.4 . . ?
C74 C73 P4 117.7(13) . . ?
C78 C73 P4 122.3(12) . . ?
C78 C73 C74 119.9(15) . . ?
C73 C74 H74 119.6 . . ?
C75 C74 C73 120.8(16) . . ?
C75 C74 H74 119.6 . . ?
C74 C75 H75 121.5 . . ?
C76 C75 C74 117.0(16) . . ?
C76 C75 H75 121.5 . . ?
C75 C76 H76 117.8 . . ?
C75 C76 C77 124.5(15) . . ?
C77 C76 H76 117.8 . . ?
C76 C77 H77 120.8 . . ?
C76 C77 C78 118.4(17) . . ?
C78 C77 H77 120.8 . . ?
C73 C78 C77 119.4(16) . . ?
C73 C78 H78 120.3 . . ?
C77 C78 H78 120.3 . . ?
S2 C79 H79A 109.9 . . ?
S2 C79 H79B 109.9 . . ?
H79A C79 H79B 108.3 . . ?
C80 C79 S2 109.1(10) . . ?
C80 C79 H79A 109.9 . . ?
C80 C79 H79B 109.9 . . ?
C79 C80 H80A 110.9 . . ?
C79 C80 H80B 110.9 . . ?
H80A C80 H80B 108.9 . . ?
C81 C80 C79 104.5(15) . . ?
C81 C80 H80A 110.9 . . ?
C81 C80 H80B 110.9 . . ?
C80 C81 H81A 110.1 . . ?
C80 C81 H81B 110.1 . . ?
H81A C81 H81B 108.4 . . ?
C82 C81 C80 107.9(16) . . ?
C82 C81 H81A 110.1 . . ?
C82 C81 H81B 110.1 . . ?
S2 C82 H82A 111.2 . . ?
S2 C82 H82B 111.2 . . ?
C81 C82 S2 102.9(12) . . ?
C81 C82 H82A 111.2 . . ?
C81 C82 H82B 111.2 . . ?
H82A C82 H82B 109.1 . . ?
C1 N1 Au2 119.4(11) . . ?
C1 N1 C2 118.3(13) . . ?
C2 N1 Au2 120.2(10) . . ?
N1 C1 H1 118.4 . . ?
N1 C1 N2 123.3(14) . . ?
N2 C1 H1 118.4 . . ?
Cl1 Au1 Au2 96.20(10) . . ?
P1 Au1 Cl1 171.46(14) . . ?
P1 Au1 Au2 91.87(9) . . ?
C38 S1 Au2 107.6(5) . . ?
C38 S1 C41 93.2(7) . . ?
C41 S1 Au2 108.9(6) . . ?
C7 P1 Au1 113.0(5) . . ?
C7 P1 C8 108.2(6) . . ?
C7 P1 C14 104.8(6) . . ?
C8 P1 Au1 108.0(5) . . ?
C8 P1 C14 104.5(7) . . ?
C14 P1 Au1 117.7(5) . . ?
C1 N2 Au3 123.8(9) . . ?
C1 N2 C20 119.2(12) . . ?
C20 N2 Au3 114.3(9) . . ?
N1 Au2 Au1 89.6(3) . . ?
N1 Au2 S1 172.2(4) . . ?
N1 Au2 Au3 78.9(4) . . ?
S1 Au2 Au1 94.92(10) . . ?
S1 Au2 Au3 106.71(11) . . ?
Au3 Au2 Au1 98.45(2) . . ?
C21 P2 Au4 117.1(5) . . ?
C21 P2 C26 103.5(7) . . ?
C21 P2 C32 107.4(7) . . ?
C26 P2 Au4 112.0(5) . . ?
C26 P2 C32 102.7(6) . . ?
C32 P2 Au4 112.9(5) . . ?
C3 C2 N1 117.3(13) . . ?
C7 C2 N1 119.8(12) . . ?
C7 C2 C3 122.8(13) . . ?
N2 Au3 Cl2 171.6(4) . . ?
N2 Au3 Au2 76.8(3) . . ?
Cl2 Au3 Au2 110.42(11) . . ?
C2 C3 H3 120.8 . . ?
C2 C3 C4 118.4(14) . . ?
C4 C3 H3 120.8 . . ?
C3 C4 H4 121.0 . . ?
C5 C4 C3 117.9(14) . . ?
C5 C4 H4 121.0 . . ?
P2 Au4 Cl3 177.67(14) . . ?
C4 C5 H5 118.3 . . ?
C6 C5 C4 123.4(14) . . ?
C6 C5 H5 118.3 . . ?
C5 C6 H6 120.2 . . ?
C5 C6 C7 119.6(13) . . ?
C7 C6 H6 120.2 . . ?
C2 C7 P1 119.8(11) . . ?
C2 C7 C6 117.9(13) . . ?
C6 C7 P1 122.1(10) . . ?
C9 C8 P1 120.1(12) . . ?
C13 C8 P1 123.1(12) . . ?
C13 C8 C9 116.8(14) . . ?
C8 C9 H9 119.5 . . ?
C10 C9 C8 121.0(16) . . ?
C10 C9 H9 119.5 . . ?
C9 C10 H10 119.4 . . ?
C9 C10 C11 121.1(16) . . ?
C11 C10 H10 119.4 . . ?
C10 C11 H11 121.0 . . ?
C10 C11 C12 118.1(15) . . ?
C12 C11 H11 121.0 . . ?
C11 C12 H12 119.7 . . ?
C13 C12 C11 120.6(17) . . ?
C13 C12 H12 119.7 . . ?
C8 C13 H13 118.8 . . ?
C12 C13 C8 122.4(17) . . ?
C12 C13 H13 118.8 . . ?
C15 C14 P1 122.4(11) . . ?
C15 C14 C19 118.2(15) . . ?
C19 C14 P1 119.3(12) . . ?
C14 C15 H15 119.7 . . ?
C16 C15 C14 120.5(17) . . ?
C16 C15 H15 119.7 . . ?
C15 C16 H16 118.9 . . ?
C15 C16 C17 122.3(18) . . ?
C17 C16 H16 118.9 . . ?
C16 C17 H17 121.3 . . ?
C18 C17 C16 117.4(18) . . ?
C18 C17 H17 121.3 . . ?
C17 C18 H18 119.9 . . ?
C19 C18 C17 120.2(18) . . ?
C19 C18 H18 119.9 . . ?
C14 C19 H19 119.4 . . ?
C18 C19 C14 121.3(17) . . ?
C18 C19 H19 119.4 . . ?
C21 C20 N2 120.2(13) . . ?
C25 C20 N2 117.8(13) . . ?
C25 C20 C21 121.9(13) . . ?
C20 C21 P2 120.7(11) . . ?
C22 C21 P2 124.3(11) . . ?
C22 C21 C20 115.0(13) . . ?
C21 C22 H22 117.5 . . ?
C21 C22 C23 125.0(14) . . ?
C23 C22 H22 117.5 . . ?
C22 C23 H23 121.0 . . ?
C24 C23 C22 118.0(15) . . ?
C24 C23 H23 121.0 . . ?
C23 C24 H24 118.2 . . ?
C23 C24 C25 123.7(15) . . ?
C25 C24 H24 118.2 . . ?
C20 C25 H25 121.9 . . ?
C24 C25 C20 116.1(13) . . ?
C24 C25 H25 121.9 . . ?
C27 C26 P2 124.9(11) . . ?
C27 C26 C31 116.3(13) . . ?
C31 C26 P2 118.6(10) . . ?
C26 C27 H27 118.5 . . ?
C26 C27 C28 122.9(14) . . ?
C28 C27 H27 118.5 . . ?
C27 C28 H28 120.9 . . ?
C29 C28 C27 118.3(15) . . ?
C29 C28 H28 120.9 . . ?
C28 C29 H29 119.5 . . ?
C30 C29 C28 121.0(14) . . ?
C30 C29 H29 119.5 . . ?
C29 C30 H30 121.1 . . ?
C29 C30 C31 117.9(14) . . ?
C31 C30 H30 121.1 . . ?
C26 C31 H31 118.3 . . ?
C30 C31 C26 123.5(14) . . ?
C30 C31 H31 118.3 . . ?
C33 C32 P2 119.4(13) . . ?
C37 C32 P2 119.0(13) . . ?
C37 C32 C33 121.2(15) . . ?
C32 C33 H33 119.7 . . ?
C32 C33 C34 120.7(18) . . ?
C34 C33 H33 119.7 . . ?
C33 C34 H34 120.5 . . ?
C33 C34 C35 118.9(18) . . ?
C35 C34 H34 120.5 . . ?
C34 C35 H35 121.6 . . ?
C36 C35 C34 116.8(16) . . ?
C36 C35 H35 121.6 . . ?
C35 C36 H36 117.8 . . ?
C37 C36 C35 124.3(17) . . ?
C37 C36 H36 117.8 . . ?
C32 C37 C36 118.1(16) . . ?
C32 C37 H37 120.9 . . ?
C36 C37 H37 120.9 . . ?
S1 C38 H38A 110.5 . . ?
S1 C38 H38B 110.5 . . ?
H38A C38 H38B 108.7 . . ?
C39 C38 S1 106.1(10) . . ?
C39 C38 H38A 110.5 . . ?
C39 C38 H38B 110.5 . . ?
C38 C39 H39A 110.2 . . ?
C38 C39 H39B 110.2 . . ?
C38 C39 C40 107.4(13) . . ?
H39A C39 H39B 108.5 . . ?
C40 C39 H39A 110.2 . . ?
C40 C39 H39B 110.2 . . ?
C39 C40 H40A 110.8 . . ?
C39 C40 H40B 110.8 . . ?
C39 C40 C41 104.7(13) . . ?
H40A C40 H40B 108.9 . . ?
C41 C40 H40A 110.8 . . ?
C41 C40 H40B 110.8 . . ?
S1 C41 H41A 110.6 . . ?
S1 C41 H41B 110.6 . . ?
C40 C41 S1 105.8(9) . . ?
C40 C41 H41A 110.6 . . ?
C40 C41 H41B 110.6 . . ?
H41A C41 H41B 108.7 . . ?
C83 O1 C86 109.9(17) . . ?
O1 C83 H83A 110.4 . . ?
O1 C83 H83B 110.4 . . ?
O1 C83 C84 107(2) . . ?
H83A C83 H83B 108.6 . . ?
C84 C83 H83A 110.4 . . ?
C84 C83 H83B 110.4 . . ?
C83 C84 H84A 111.7 . . ?
C83 C84 H84B 111.7 . . ?
H84A C84 H84B 109.5 . . ?
C85 C84 C83 100.2(19) . . ?
C85 C84 H84A 111.7 . . ?
C85 C84 H84B 111.7 . . ?
C84 C85 H85A 111.1 . . ?
C84 C85 H85B 111.1 . . ?
H85A C85 H85B 109.1 . . ?
C86 C85 C84 103(2) . . ?
C86 C85 H85A 111.1 . . ?
C86 C85 H85B 111.1 . . ?
O1 C86 C85 107(2) . . ?
O1 C86 H86A 110.3 . . ?
O1 C86 H86B 110.3 . . ?
C85 C86 H86A 110.3 . . ?
C85 C86 H86B 110.3 . . ?
H86A C86 H86B 108.6 . . ?
C90 O2 C87 112(2) . . ?
O2 C87 H87A 109.9 . . ?
O2 C87 H87B 109.9 . . ?
O2 C87 C88 109(2) . . ?
H87A C87 H87B 108.3 . . ?
C88 C87 H87A 109.9 . . ?
C88 C87 H87B 109.9 . . ?
C87 C88 H88A 112.3 . . ?
C87 C88 H88B 112.3 . . ?
H88A C88 H88B 109.9 . . ?
C89 C88 C87 97(2) . . ?
C89 C88 H88A 112.3 . . ?
C89 C88 H88B 112.3 . . ?
C88 C89 H89A 110.6 . . ?
C88 C89 H89B 110.6 . . ?
C88 C89 C90 106(2) . . ?
H89A C89 H89B 108.8 . . ?
C90 C89 H89A 110.6 . . ?
C90 C89 H89B 110.6 . . ?
O2 C90 C89 100(3) . . ?
O2 C90 H90A 111.7 . . ?
O2 C90 H90B 111.7 . . ?
C89 C90 H90A 111.7 . . ?
C89 C90 H90B 111.7 . . ?
H90A C90 H90B 109.5 . . ?
C94 O3 C91 110.7(15) . . ?
O3 C91 H91A 111.3 . . ?
O3 C91 H91B 111.3 . . ?
O3 C91 C92 102.6(19) . . ?
H91A C91 H91B 109.2 . . ?
C92 C91 H91A 111.3 . . ?
C92 C91 H91B 111.3 . . ?
C91 C92 H92A 111.1 . . ?
C91 C92 H92B 111.1 . . ?
H92A C92 H92B 109.1 . . ?
C93 C92 C91 103.4(19) . . ?
C93 C92 H92A 111.1 . . ?
C93 C92 H92B 111.1 . . ?
C92 C93 H93A 111.0 . . ?
C92 C93 H93B 111.0 . . ?
C92 C93 C94 104(3) . . ?
H93A C93 H93B 109.0 . . ?
C94 C93 H93A 111.0 . . ?
C94 C93 H93B 111.0 . . ?
O3 C94 C93 103(2) . . ?
O3 C94 H94A 111.1 . . ?
O3 C94 H94B 111.1 . . ?
C93 C94 H94A 111.1 . . ?
C93 C94 H94B 111.1 . . ?
H94A C94 H94B 109.0 . . ?

loop_
_geom_bond_atom_site_label_1
_geom_bond_atom_site_label_2
_geom_bond_distance
_geom_bond_site_symmetry_2
_geom_bond_publ_flag
S2 Au6 2.270(4) . ?
S2 C79 1.823(16) . ?
S2 C82 1.917(16) . ?
P3 Au5 2.238(4) . ?
P3 C44 1.802(13) . ?
P3 C49 1.836(17) . ?
P3 C55 1.802(14) . ?
N3 Au6 2.084(13) . ?
N3 C42 1.293(19) . ?
N3 C43 1.467(18) . ?
Cl4 Au5 2.293(4) . ?
N4 Au7 2.030(11) . ?
N4 C42 1.286(18) . ?
N4 C61 1.470(18) . ?
P4 Au8 2.245(4) . ?
P4 C62 1.811(15) . ?
P4 C67 1.825(14) . ?
P4 C73 1.796(17) . ?
Cl5 Au7 2.257(4) . ?
Au5 Au6 2.9716(8) . ?
Cl6 Au8 2.303(4) . ?
Au6 Au7 2.9433(9) . ?
C42 H42 0.9500 . ?
C43 C44 1.389(19) . ?
C43 C48 1.39(2) . ?
C44 C45 1.392(18) . ?
C45 H45 0.9500 . ?
C45 C46 1.38(2) . ?
C46 H46 0.9500 . ?
C46 C47 1.41(2) . ?
C47 H47 0.9500 . ?
C47 C48 1.39(2) . ?
C48 H48 0.9500 . ?
C49 C50 1.38(2) . ?
C49 C54 1.39(2) . ?
C50 H50 0.9500 . ?
C50 C51 1.38(2) . ?
C51 H51 0.9500 . ?
C51 C52 1.43(3) . ?
C52 H52 0.9500 . ?
C52 C53 1.31(3) . ?
C53 H53 0.9500 . ?
C53 C54 1.37(3) . ?
C54 H54 0.9500 . ?
C55 C56 1.39(2) . ?
C55 C60 1.38(2) . ?
C56 H56 0.9500 . ?
C56 C57 1.36(2) . ?
C57 H57 0.9500 . ?
C57 C58 1.40(2) . ?
C58 H58 0.9500 . ?
C58 C59 1.40(2) . ?
C59 H59 0.9500 . ?
C59 C60 1.40(2) . ?
C60 H60 0.9500 . ?
C61 C62 1.369(18) . ?
C61 C66 1.40(2) . ?
C62 C63 1.40(2) . ?
C63 H63 0.9500 . ?
C63 C64 1.42(2) . ?
C64 H64 0.9500 . ?
C64 C65 1.40(2) . ?
C65 H65 0.9500 . ?
C65 C66 1.37(2) . ?
C66 H66 0.9500 . ?
C67 C68 1.39(2) . ?
C67 C72 1.40(2) . ?
C68 H68 0.9500 . ?
C68 C69 1.39(2) . ?
C69 H69 0.9500 . ?
C69 C70 1.40(3) . ?
C70 H70 0.9500 . ?
C70 C71 1.39(3) . ?
C71 H71 0.9500 . ?
C71 C72 1.39(2) . ?
C72 H72 0.9500 . ?
C73 C74 1.401(19) . ?
C73 C78 1.39(2) . ?
C74 H74 0.9500 . ?
C74 C75 1.40(2) . ?
C75 H75 0.9500 . ?
C75 C76 1.36(3) . ?
C76 H76 0.9500 . ?
C76 C77 1.38(3) . ?
C77 H77 0.9500 . ?
C77 C78 1.40(2) . ?
C78 H78 0.9500 . ?
C79 H79A 0.9900 . ?
C79 H79B 0.9900 . ?
C79 C80 1.51(2) . ?
C80 H80A 0.9900 . ?
C80 H80B 0.9900 . ?
C80 C81 1.51(3) . ?
C81 H81A 0.9900 . ?
C81 H81B 0.9900 . ?
C81 C82 1.49(2) . ?
C82 H82A 0.9900 . ?
C82 H82B 0.9900 . ?
Cl1 Au1 2.302(4) . ?
N1 C1 1.301(19) . ?
N1 Au2 2.096(13) . ?
N1 C2 1.466(19) . ?
C1 H1 0.9500 . ?
C1 N2 1.33(2) . ?
Au1 P1 2.245(4) . ?
Au1 Au2 2.9579(8) . ?
S1 Au2 2.284(4) . ?
S1 C38 1.818(15) . ?
S1 C41 1.870(14) . ?
P1 C7 1.800(14) . ?
P1 C8 1.810(15) . ?
P1 C14 1.817(15) . ?
N2 Au3 2.019(11) . ?
N2 C20 1.444(18) . ?
Cl2 Au3 2.259(4) . ?
Au2 Au3 2.9529(9) . ?
P2 Au4 2.254(4) . ?
P2 C21 1.776(14) . ?
P2 C26 1.797(13) . ?
P2 C32 1.817(15) . ?
C2 C3 1.39(2) . ?
C2 C7 1.383(18) . ?
Cl3 Au4 2.304(4) . ?
C3 H3 0.9500 . ?
C3 C4 1.42(2) . ?
C4 H4 0.9500 . ?
C4 C5 1.40(2) . ?
C5 H5 0.9500 . ?
C5 C6 1.34(2) . ?
C6 H6 0.9500 . ?
C6 C7 1.42(2) . ?
C8 C9 1.41(2) . ?
C8 C13 1.41(2) . ?
C9 H9 0.9500 . ?
C9 C10 1.38(2) . ?
C10 H10 0.9500 . ?
C10 C11 1.39(2) . ?
C11 H11 0.9500 . ?
C11 C12 1.41(2) . ?
C12 H12 0.9500 . ?
C12 C13 1.36(2) . ?
C13 H13 0.9500 . ?
C14 C15 1.38(2) . ?
C14 C19 1.40(2) . ?
C15 H15 0.9500 . ?
C15 C16 1.34(2) . ?
C16 H16 0.9500 . ?
C16 C17 1.41(3) . ?
C17 H17 0.9500 . ?
C17 C18 1.38(3) . ?
C18 H18 0.9500 . ?
C18 C19 1.37(3) . ?
C19 H19 0.9500 . ?
C20 C21 1.432(19) . ?
C20 C25 1.42(2) . ?
C21 C22 1.35(2) . ?
C22 H22 0.9500 . ?
C22 C23 1.39(2) . ?
C23 H23 0.9500 . ?
C23 C24 1.33(2) . ?
C24 H24 0.9500 . ?
C24 C25 1.39(2) . ?
C25 H25 0.9500 . ?
C26 C27 1.331(19) . ?
C26 C31 1.41(2) . ?
C27 H27 0.9500 . ?
C27 C28 1.418(19) . ?
C28 H28 0.9500 . ?
C28 C29 1.39(2) . ?
C29 H29 0.9500 . ?
C29 C30 1.37(2) . ?
C30 H30 0.9500 . ?
C30 C31 1.384(19) . ?
C31 H31 0.9500 . ?
C32 C33 1.40(2) . ?
C32 C37 1.38(2) . ?
C33 H33 0.9500 . ?
C33 C34 1.41(2) . ?
C34 H34 0.9500 . ?
C34 C35 1.44(3) . ?
C35 H35 0.9500 . ?
C35 C36 1.40(3) . ?
C36 H36 0.9500 . ?
C36 C37 1.38(2) . ?
C37 H37 0.9500 . ?
C38 H38A 0.9900 . ?
C38 H38B 0.9900 . ?
C38 C39 1.49(2) . ?
C39 H39A 0.9900 . ?
C39 H39B 0.9900 . ?
C39 C40 1.53(2) . ?
C40 H40A 0.9900 . ?
C40 H40B 0.9900 . ?
C40 C41 1.548(19) . ?
C41 H41A 0.9900 . ?
C41 H41B 0.9900 . ?
O1 C83 1.38(2) . ?
O1 C86 1.46(3) . ?
C83 H83A 0.9900 . ?
C83 H83B 0.9900 . ?
C83 C84 1.56(3) . ?
C84 H84A 0.9900 . ?
C84 H84B 0.9900 . ?
C84 C85 1.54(4) . ?
C85 H85A 0.9900 . ?
C85 H85B 0.9900 . ?
C85 C86 1.47(3) . ?
C86 H86A 0.9900 . ?
C86 H86B 0.9900 . ?
O2 C87 1.38(3) . ?
O2 C90 1.33(3) . ?
C87 H87A 0.9900 . ?
C87 H87B 0.9900 . ?
C87 C88 1.49(3) . ?
C88 H88A 0.9900 . ?
C88 H88B 0.9900 . ?
C88 C89 1.46(3) . ?
C89 H89A 0.9900 . ?
C89 H89B 0.9900 . ?
C89 C90 1.52(3) . ?
C90 H90A 0.9900 . ?
C90 H90B 0.9900 . ?
O3 C91 1.48(2) . ?
O3 C94 1.40(3) . ?
C91 H91A 0.9900 . ?
C91 H91B 0.9900 . ?
C91 C92 1.52(3) . ?
C92 H92A 0.9900 . ?
C92 H92B 0.9900 . ?
C92 C93 1.43(3) . ?
C93 H93A 0.9900 . ?
C93 H93B 0.9900 . ?
C93 C94 1.53(3) . ?
C94 H94A 0.9900 . ?
C94 H94B 0.9900 . ?

loop_
_smtbx_masks_void_nr
_smtbx_masks_void_average_x
_smtbx_masks_void_average_y
_smtbx_masks_void_average_z
_smtbx_masks_void_volume
_smtbx_masks_void_count_electrons
_smtbx_masks_void_content
1 0.000 -0.419 0.500 881.7 193.6 thf
2 0.000 -0.239 1.000 881.7 193.6 thf
